data_7108499
loop_
_publ_author_name
'Junqing Shi'
'Ning Chang'
'Cuihong Li'
'Ju Mei'
'Chunmei Deng'
'Xiaoliang Luo'
'Zhengping Liu'
'Zhishan Bo'
'Yong Qiang Dong'
'Ben Zhong Tang'

_publ_section_title
;
 Locking the phenyl rings of tetraphenylethene step by step: understanding
 the mechanism of aggregation-induced emission
;
_journal_name_full Chem.Commun.
_journal_page_first 10675
_journal_paper_doi 10.1039/c2cc35641d
_journal_volume 48
_journal_year 2012
_chemical_formula_sum 'C26 H16 O2'
_chemical_formula_weight 360.39
_chemical_name_systematic
;

?

;
_space_group_IT_number 15
_symmetry_cell_setting monoclinic
_symmetry_space_group_name_Hall '-C 2yc'
_symmetry_space_group_name_H-M 'C 1 2/c 1'
_atom_sites_solution_hydrogens geom
_atom_sites_solution_primary direct
_atom_sites_solution_secondary difmap
_audit_creation_method SHELXL-97
_cell_angle_alpha 90.00
_cell_angle_beta 95.080(5)
_cell_angle_gamma 90.00
_cell_formula_units_Z 4
_cell_length_a 14.685(4)
_cell_length_b 12.803(4)
_cell_length_c 9.354(3)
_cell_measurement_reflns_used 1606
_cell_measurement_temperature 150(2)
_cell_measurement_theta_max 29.40
_cell_measurement_theta_min 2.95
_cell_volume 1751.8(9)
_computing_cell_refinement 'Bruker SMART'
_computing_data_collection 'Bruker SMART'
_computing_data_reduction 'Bruker SAINT'
_computing_molecular_graphics 'Bruker SHELXTL'
_computing_publication_material 'Bruker SHELXTL'
_computing_structure_refinement 'SHELXL-97 (Sheldrick, 1997)'
_computing_structure_solution 'SHELXS-97 (Sheldrick, 1990)'
_diffrn_ambient_temperature 150(2)
_diffrn_measured_fraction_theta_full 0.998
_diffrn_measured_fraction_theta_max 0.998
_diffrn_measurement_device_type 'CCD area detector'
_diffrn_measurement_method 'phi and omega scans'
_diffrn_radiation_monochromator graphite
_diffrn_radiation_source 'fine-focus sealed tube'
_diffrn_radiation_type MoK\a
_diffrn_radiation_wavelength 0.71073
_diffrn_reflns_av_R_equivalents 0.0275
_diffrn_reflns_av_sigmaI/netI 0.0319
_diffrn_reflns_limit_h_max 17
_diffrn_reflns_limit_h_min -16
_diffrn_reflns_limit_k_max 14
_diffrn_reflns_limit_k_min -15
_diffrn_reflns_limit_l_max 11
_diffrn_reflns_limit_l_min -9
_diffrn_reflns_number 4402
_diffrn_reflns_theta_full 25.24
_diffrn_reflns_theta_max 25.24
_diffrn_reflns_theta_min 2.11
_exptl_absorpt_coefficient_mu 0.085
_exptl_absorpt_correction_T_max 0.9790
_exptl_absorpt_correction_T_min 0.9740
_exptl_absorpt_correction_type multi-scan
_exptl_absorpt_process_details SADABS
_exptl_crystal_density_diffrn 1.367
_exptl_crystal_density_method 'not measured'
_exptl_crystal_F_000 752
_exptl_crystal_size_max 0.31
_exptl_crystal_size_mid 0.26
_exptl_crystal_size_min 0.25
_refine_diff_density_max 0.204
_refine_diff_density_min -0.167
_refine_diff_density_rms 0.037
_refine_ls_extinction_coef 0.0050(7)
_refine_ls_extinction_expression Fc^*^=kFc[1+0.001xFc^2^\l^3^/sin(2\q)]^-1/4^
_refine_ls_extinction_method SHELXL
_refine_ls_goodness_of_fit_ref 1.061
_refine_ls_hydrogen_treatment constr
_refine_ls_matrix_type full
_refine_ls_number_parameters 128
_refine_ls_number_reflns 1586
_refine_ls_number_restraints 0
_refine_ls_restrained_S_all 1.061
_refine_ls_R_factor_all 0.0414
_refine_ls_R_factor_gt 0.0350
_refine_ls_shift/su_max 0.000
_refine_ls_shift/su_mean 0.000
_refine_ls_structure_factor_coef Fsqd
_refine_ls_weighting_details 'calc w=1/[\s^2^(Fo^2^)+(0.0425P)^2^+0.8360P] where P=(Fo^2^+2Fc^2^)/3'
_refine_ls_weighting_scheme calc
_refine_ls_wR_factor_gt 0.0871
_refine_ls_wR_factor_ref 0.0915
_reflns_number_gt 1336
_reflns_number_total 1586
_reflns_threshold_expression >2sigma(I)
_cod_data_source_file c2cc35641d.txt
_cod_data_source_block 120220b_0m
_cod_original_cell_volume 1751.7(9)
_cod_original_sg_symbol_H-M C2/c
_cod_database_code 7108499

loop_
_symmetry_equiv_pos_as_xyz
'x, y, z'
'-x, y, -z+1/2'
'x+1/2, y+1/2, z'
'-x+1/2, y+1/2, -z+1/2'
'-x, -y, -z'
'x, -y, z-1/2'
'-x+1/2, -y+1/2, -z'
'x+1/2, -y+1/2, z-1/2'

loop_
_atom_site_label
_atom_site_type_symbol
_atom_site_fract_x
_atom_site_fract_y
_atom_site_fract_z
_atom_site_U_iso_or_equiv
_atom_site_adp_type
_atom_site_occupancy
_atom_site_symmetry_multiplicity
_atom_site_calc_flag
_atom_site_refinement_flags
C1 C 0.05182(9) 0.72800(10) 0.04176(14) 0.0207(3) Uani 1 1 d .
C2 C 0.02807(10) 0.83272(11) 0.04461(15) 0.0252(3) Uani 1 1 d .
H2 H 0.0730 0.8854 0.0377 0.030 Uiso 1 1 calc R
C3 C -0.06193(10) 0.85908(11) 0.05761(15) 0.0283(4) Uani 1 1 d .
H3 H -0.0795 0.9305 0.0586 0.034 Uiso 1 1 calc R
C4 C -0.12707(10) 0.78132(11) 0.06925(15) 0.0256(4) Uani 1 1 d .
H4 H -0.1886 0.7998 0.0814 0.031 Uiso 1 1 calc R
C5 C -0.10257(9) 0.67745(11) 0.06317(14) 0.0216(3) Uani 1 1 d .
H5 H -0.1475 0.6249 0.0714 0.026 Uiso 1 1 calc R
C6 C -0.01236(9) 0.64834(10) 0.04508(13) 0.0191(3) Uani 1 1 d .
C7 C 0.02179(9) 0.53932(10) 0.03774(14) 0.0181(3) Uani 1 1 d .
C8 C 0.11290(9) 0.53047(10) 0.11920(14) 0.0190(3) Uani 1 1 d .
C9 C 0.14297(9) 0.44689(10) 0.20769(14) 0.0210(3) Uani 1 1 d .
H9 H 0.1026 0.3906 0.2217 0.025 Uiso 1 1 calc R
C10 C 0.23073(10) 0.44515(11) 0.27495(14) 0.0237(3) Uani 1 1 d .
H10 H 0.2505 0.3874 0.3334 0.028 Uiso 1 1 calc R
C11 C 0.28992(10) 0.52784(11) 0.25702(15) 0.0260(4) Uani 1 1 d .
H11 H 0.3509 0.5251 0.3001 0.031 Uiso 1 1 calc R
C12 C 0.26054(9) 0.61412(12) 0.17678(15) 0.0241(3) Uani 1 1 d .
H12 H 0.3002 0.6717 0.1665 0.029 Uiso 1 1 calc R
C13 C 0.17229(9) 0.61489(10) 0.11193(14) 0.0201(3) Uani 1 1 d .
O1 O 0.14399(6) 0.70528(7) 0.03827(10) 0.0243(3) Uani 1 1 d .

loop_
_atom_site_aniso_label
_atom_site_aniso_U_11
_atom_site_aniso_U_22
_atom_site_aniso_U_33
_atom_site_aniso_U_23
_atom_site_aniso_U_13
_atom_site_aniso_U_12
C1 0.0211(7) 0.0204(7) 0.0204(7) 0.0014(5) 0.0008(5) 0.0006(6)
C2 0.0303(8) 0.0171(7) 0.0275(8) 0.0005(6) -0.0022(6) -0.0025(6)
C3 0.0366(9) 0.0187(7) 0.0285(8) -0.0014(6) -0.0032(7) 0.0072(6)
C4 0.0257(8) 0.0260(8) 0.0246(8) -0.0033(6) -0.0010(6) 0.0069(6)
C5 0.0219(7) 0.0229(8) 0.0198(7) -0.0014(5) 0.0014(6) 0.0006(6)
C6 0.0224(7) 0.0182(7) 0.0167(7) 0.0009(5) 0.0006(5) 0.0002(5)
C7 0.0182(7) 0.0179(7) 0.0188(6) 0.0024(5) 0.0047(5) 0.0007(5)
C8 0.0198(7) 0.0190(7) 0.0187(7) -0.0033(5) 0.0042(5) 0.0009(5)
C9 0.0244(7) 0.0184(7) 0.0205(7) -0.0018(5) 0.0042(6) 0.0013(6)
C10 0.0267(8) 0.0240(8) 0.0204(7) -0.0008(6) 0.0014(6) 0.0056(6)
C11 0.0204(7) 0.0323(8) 0.0247(8) -0.0043(6) -0.0005(6) 0.0043(6)
C12 0.0208(7) 0.0259(8) 0.0260(8) -0.0031(6) 0.0042(6) -0.0024(6)
C13 0.0221(7) 0.0188(7) 0.0198(7) 0.0004(5) 0.0046(5) 0.0025(6)
O1 0.0210(5) 0.0199(5) 0.0320(6) 0.0053(4) 0.0030(4) -0.0005(4)

loop_
_atom_type_symbol
_atom_type_description
_atom_type_scat_dispersion_real
_atom_type_scat_dispersion_imag
_atom_type_scat_source
C C 0.0033 0.0016 'International Tables Vol C Tables 4.2.6.8 and 6.1.1.4'
H H 0.0000 0.0000 'International Tables Vol C Tables 4.2.6.8 and 6.1.1.4'
O O 0.0106 0.0060 'International Tables Vol C Tables 4.2.6.8 and 6.1.1.4'

loop_
_geom_angle_atom_site_label_1
_geom_angle_atom_site_label_2
_geom_angle_atom_site_label_3
_geom_angle
_geom_angle_site_symmetry_1
C2 C1 O1 116.79(12) .
C2 C1 C6 122.46(13) .
O1 C1 C6 120.74(12) .
C3 C2 C1 118.87(13) .
C3 C2 H2 120.6 .
C1 C2 H2 120.6 .
C2 C3 C4 120.15(13) .
C2 C3 H3 119.9 .
C4 C3 H3 119.9 .
C5 C4 C3 120.18(14) .
C5 C4 H4 119.9 .
C3 C4 H4 119.9 .
C4 C5 C6 120.94(13) .
C4 C5 H5 119.5 .
C6 C5 H5 119.5 .
C1 C6 C5 117.23(12) .
C1 C6 C7 117.08(12) .
C5 C6 C7 125.59(12) .
C7 C7 C8 124.94(15) 5_565
C7 C7 C6 125.10(15) 5_565
C8 C7 C6 109.90(11) .
C13 C8 C9 117.09(12) .
C13 C8 C7 117.07(12) .
C9 C8 C7 125.77(12) .
C10 C9 C8 120.89(13) .
C10 C9 H9 119.6 .
C8 C9 H9 119.6 .
C9 C10 C11 120.03(13) .
C9 C10 H10 120.0 .
C11 C10 H10 120.0 .
C12 C11 C10 120.38(13) .
C12 C11 H11 119.8 .
C10 C11 H11 119.8 .
C13 C12 C11 118.65(13) .
C13 C12 H12 120.7 .
C11 C12 H12 120.7 .
C12 C13 O1 116.79(12) .
C12 C13 C8 122.66(13) .
O1 C13 C8 120.55(12) .
C1 O1 C13 114.32(10) .

loop_
_geom_bond_atom_site_label_1
_geom_bond_atom_site_label_2
_geom_bond_distance
_geom_bond_site_symmetry_2
C1 C2 1.3862(19) .
C1 O1 1.3877(17) .
C1 C6 1.3909(19) .
C2 C3 1.380(2) .
C2 H2 0.9500 .
C3 C4 1.392(2) .
C3 H3 0.9500 .
C4 C5 1.380(2) .
C4 H4 0.9500 .
C5 C6 1.4007(19) .
C5 H5 0.9500 .
C6 C7 1.4868(19) .
C7 C7 1.357(3) 5_565
C7 C8 1.4842(19) .
C8 C13 1.3942(19) .
C8 C9 1.4002(19) .
C9 C10 1.3834(19) .
C9 H9 0.9500 .
C10 C11 1.389(2) .
C10 H10 0.9500 .
C11 C12 1.383(2) .
C11 H11 0.9500 .
C12 C13 1.3815(19) .
C12 H12 0.9500 .
C13 O1 1.3915(16) .
